data_4318700
loop_
_publ_author_name
'Raquel Rodr\'iguez-Corti\~nas'
'Fernando Avecilla'
'Carlos Platas-Iglesias'
'Daniel Imbert'
'Jean-Claude G. B\"unzli'
'Andr\'es de Blas'
'Teresa Rodr\'iguez-Blas'

_publ_section_title
;
 Structural and Photophysical Properties of Heterobimetallic 4f-Zn
 Iminophenolate Cryptates
;
_journal_name_full 'Inorganic Chemistry'
_journal_page_first 5336
_journal_page_last 5349
_journal_paper_doi 10.1021/ic025587s
_journal_volume 41
_journal_year 2002
_chemical_formula_sum 'C40 H54 N10 O12.5 Pr Zn'
_chemical_formula_weight 1081.21
_chemical_name_systematic
; 
 ? 
;
_space_group_IT_number 15
_symmetry_cell_setting monoclinic
_symmetry_space_group_name_Hall '-C 2yc'
_symmetry_space_group_name_H-M 'C 1 2/c 1'
_atom_sites_solution_hydrogens geom
_atom_sites_solution_primary direct
_atom_sites_solution_secondary difmap
_audit_creation_method SHELXL-97
_cell_angle_alpha 90.00
_cell_angle_beta 105.213(7)
_cell_angle_gamma 90.00
_cell_formula_units_Z 8
_cell_length_a 33.435(11)
_cell_length_b 10.974(4)
_cell_length_c 25.842(8)
_cell_measurement_temperature 150(2)
_cell_volume 9150(5)
_computing_cell_refinement 'Siemens SAINT'
_computing_data_collection 'Siemens SMART'
_computing_data_reduction 'Siemens SHELXTL'
_computing_molecular_graphics 'Siemens SHELXTL'
_computing_publication_material 'Siemens SHELXTL'
_computing_structure_refinement 'SHELXL-97 (Sheldrick, 1997)'
_computing_structure_solution 'SHELXS-97 (Sheldrick, 1990)'
_diffrn_ambient_temperature 150(2)
_diffrn_measured_fraction_theta_full 0.963
_diffrn_measured_fraction_theta_max 0.963
_diffrn_measurement_device_type 'CCD area detector'
_diffrn_measurement_method 'phi and omega scans'
_diffrn_radiation_monochromator graphite
_diffrn_radiation_source 'fine-focus sealed tube'
_diffrn_radiation_type MoK\a
_diffrn_radiation_wavelength 0.71073
_diffrn_reflns_av_R_equivalents 0.0868
_diffrn_reflns_av_sigmaI/netI 0.1639
_diffrn_reflns_limit_h_max 42
_diffrn_reflns_limit_h_min -43
_diffrn_reflns_limit_k_max 12
_diffrn_reflns_limit_k_min -14
_diffrn_reflns_limit_l_max 30
_diffrn_reflns_limit_l_min -34
_diffrn_reflns_number 27167
_diffrn_reflns_theta_full 28.38
_diffrn_reflns_theta_max 28.38
_diffrn_reflns_theta_min 1.26
_exptl_absorpt_coefficient_mu 1.649
_exptl_absorpt_correction_T_max 0.9076
_exptl_absorpt_correction_T_min 0.6290
_exptl_absorpt_correction_type multi-scan
_exptl_absorpt_process_details Sadabs
_exptl_crystal_colour Pale_Yellow
_exptl_crystal_density_diffrn 1.570
_exptl_crystal_density_method 'not measured'
_exptl_crystal_description Block
_exptl_crystal_F_000 4424
_exptl_crystal_size_max 0.31
_exptl_crystal_size_mid 0.15
_exptl_crystal_size_min 0.06
_refine_diff_density_max 2.021
_refine_diff_density_min -1.103
_refine_diff_density_rms 0.186
_refine_ls_extinction_method SHELXL
_refine_ls_goodness_of_fit_ref 0.939
_refine_ls_hydrogen_treatment mixed
_refine_ls_matrix_type full
_refine_ls_number_parameters 580
_refine_ls_number_reflns 11051
_refine_ls_number_restraints 0
_refine_ls_restrained_S_all 0.939
_refine_ls_R_factor_all 0.1282
_refine_ls_R_factor_gt 0.0577
_refine_ls_shift/su_max 0.001
_refine_ls_shift/su_mean 0.000
_refine_ls_structure_factor_coef Fsqd
_refine_ls_weighting_details 'calc w=1/[\s^2^(Fo^2^)+(0.0836P)^2^+0.0000P] where P=(Fo^2^+2Fc^2^)/3'
_refine_ls_weighting_scheme calc
_refine_ls_wR_factor_gt 0.1532
_refine_ls_wR_factor_ref 0.1774
_reflns_number_gt 5914
_reflns_number_total 11051
_reflns_threshold_expression >2sigma(I)
_cod_data_source_file ic025587s_s1_1.cif
_cod_data_source_block for_compound_2
_cod_depositor_comments
;
The following automatic conversions were performed:

'_symmetry_cell_setting' value 'Monoclinic' changed to 'monoclinic'
according to the built-in table from CIF Core dictionary named
'cif_core.dic' version 2.4.1 from 2010-06-29.

Automatic conversion script
Id: cif_fix_values 1646 2011-03-28 12:23:43Z adriana 
;
_cod_original_formula_sum 'C40 H54 N10 O12.50 Pr Zn'
_cod_database_code 4318700

loop_
_symmetry_equiv_pos_as_xyz
'x, y, z'
'-x, y, -z+1/2'
'x+1/2, y+1/2, z'
'-x+1/2, y+1/2, -z+1/2'
'-x, -y, -z'
'x, -y, z-1/2'
'-x+1/2, -y+1/2, -z'
'x+1/2, -y+1/2, z-1/2'

loop_
_atom_site_label
_atom_site_type_symbol
_atom_site_fract_x
_atom_site_fract_y
_atom_site_fract_z
_atom_site_U_iso_or_equiv
_atom_site_adp_type
_atom_site_occupancy
_atom_site_symmetry_multiplicity
_atom_site_calc_flag
_atom_site_refinement_flags
_atom_site_disorder_assembly
_atom_site_disorder_group
Pr1 Pr 0.140214(12) 0.16665(4) 0.440080(15) 0.01703(12) Uani 1 1 d . . .
Zn1 Zn 0.14835(3) 0.06102(8) 0.56301(3) 0.0203(2) Uani 1 1 d . . .
N1 N 0.14483(19) -0.0258(6) 0.6752(2) 0.0250(15) Uani 1 1 d . . .
O1 O 0.00282(17) 0.1527(7) 0.3869(3) 0.0528(19) Uani 1 1 d . . .
C1 C 0.1610(2) -0.1489(7) 0.6738(3) 0.0257(18) Uani 1 1 d . . .
H1A H 0.1460 -0.2054 0.6920 0.031 Uiso 1 1 calc R . .
H1B H 0.1907 -0.1504 0.6934 0.031 Uiso 1 1 calc R . .
O2 O 0.0552(2) 0.2016(6) 0.4535(2) 0.0463(17) Uani 1 1 d . . .
N2 N 0.08759(19) 0.0330(6) 0.5731(2) 0.0237(15) Uani 1 1 d . . .
C2 C 0.1561(2) -0.1918(7) 0.6159(3) 0.0260(18) Uani 1 1 d . . .
H2A H 0.1679 -0.2746 0.6163 0.031 Uiso 1 1 calc R . .
H2B H 0.1262 -0.1963 0.5971 0.031 Uiso 1 1 calc R . .
N3 N 0.17349(18) 0.1790(6) 0.6278(2) 0.0216(14) Uani 1 1 d . . .
O3 O 0.06519(15) 0.1529(5) 0.3777(2) 0.0306(13) Uani 1 1 d . . .
C3 C 0.2107(2) -0.1474(7) 0.5785(3) 0.0201(16) Uani 1 1 d . . .
H3 H 0.2200 -0.2238 0.5945 0.024 Uiso 1 1 calc R . .
O4 O 0.13981(15) 0.2524(5) 0.52210(18) 0.0207(11) Uani 1 1 d . . .
N4 N 0.17700(19) -0.1084(6) 0.5867(2) 0.0226(14) Uani 1 1 d . . .
C4 C 0.2368(2) -0.0928(7) 0.5486(3) 0.0214(17) Uani 1 1 d . . .
O5 O 0.19348(14) 0.0803(4) 0.51532(18) 0.0192(11) Uani 1 1 d . . .
N5 N 0.21278(18) 0.2067(6) 0.4293(2) 0.0191(14) Uani 1 1 d . . .
C5 C 0.2728(2) -0.1560(7) 0.5503(3) 0.0231(17) Uani 1 1 d . . .
H5 H 0.2785 -0.2270 0.5720 0.028 Uiso 1 1 calc R . .
O6 O 0.11772(14) 0.0008(4) 0.48181(18) 0.0184(11) Uani 1 1 d . . .
N6 N 0.11846(19) 0.3909(6) 0.4214(2) 0.0214(14) Uani 1 1 d . . .
C6 C 0.3013(2) -0.1219(7) 0.5220(3) 0.0221(17) Uani 1 1 d . . .
N7 N 0.12913(19) -0.0166(6) 0.3765(2) 0.0244(15) Uani 1 1 d . . .
C7 C 0.2910(2) -0.0196(7) 0.4893(3) 0.0227(17) Uani 1 1 d . . .
H7 H 0.3096 0.0067 0.4694 0.027 Uiso 1 1 calc R . .
N8 N 0.14129(18) 0.2347(6) 0.3409(2) 0.0213(14) Uani 1 1 d . . .
C8 C 0.2542(2) 0.0463(7) 0.4847(3) 0.0186(16) Uani 1 1 d . . .
N9 N 0.0405(2) 0.1695(6) 0.4064(3) 0.0292(15) Uani 1 1 d . . .
C9 C 0.2267(2) 0.0146(7) 0.5167(3) 0.0180(16) Uani 1 1 d . . .
C10 C 0.3405(2) -0.1932(7) 0.5268(3) 0.031(2) Uani 1 1 d . . .
H10A H 0.3513 -0.1762 0.4957 0.047 Uiso 1 1 calc R . .
H10B H 0.3347 -0.2805 0.5281 0.047 Uiso 1 1 calc R . .
H10C H 0.3612 -0.1693 0.5597 0.047 Uiso 1 1 calc R . .
C11 C 0.2475(2) 0.1481(7) 0.4481(3) 0.0209(17) Uani 1 1 d . . .
H11 H 0.2707 0.1752 0.4365 0.025 Uiso 1 1 calc R . .
C12 C 0.2121(2) 0.3056(7) 0.3910(3) 0.0230(17) Uani 1 1 d . . .
H12A H 0.2404 0.3199 0.3873 0.028 Uiso 1 1 calc R . .
H12B H 0.2023 0.3816 0.4042 0.028 Uiso 1 1 calc R . .
C13 C 0.1833(2) 0.2710(8) 0.3367(3) 0.0244(18) Uani 1 1 d . . .
H13A H 0.1806 0.3412 0.3120 0.029 Uiso 1 1 calc R . .
H13B H 0.1957 0.2026 0.3213 0.029 Uiso 1 1 calc R . .
C14 C 0.1720(2) 0.0642(8) 0.7082(3) 0.0277(19) Uani 1 1 d . . .
H14A H 0.1894 0.0244 0.7407 0.033 Uiso 1 1 calc R . .
H14B H 0.1550 0.1277 0.7196 0.033 Uiso 1 1 calc R . .
C15 C 0.1995(2) 0.1230(7) 0.6768(3) 0.0270(18) Uani 1 1 d . . .
H15A H 0.2172 0.1859 0.6992 0.032 Uiso 1 1 calc R . .
H15B H 0.2178 0.0606 0.6673 0.032 Uiso 1 1 calc R . .
C16 C 0.1604(2) 0.2870(8) 0.6354(3) 0.0236(18) Uani 1 1 d . . .
H16 H 0.1704 0.3198 0.6704 0.028 Uiso 1 1 calc R . .
C17 C 0.1320(2) 0.3645(7) 0.5961(3) 0.0224(17) Uani 1 1 d . . .
C18 C 0.1135(2) 0.4624(7) 0.6164(3) 0.0247(18) Uani 1 1 d . . .
H18 H 0.1196 0.4740 0.6540 0.030 Uiso 1 1 calc R . .
C19 C 0.0866(2) 0.5427(7) 0.5825(3) 0.0255(18) Uani 1 1 d . . .
C20 C 0.0824(2) 0.5312(7) 0.5288(3) 0.0260(18) Uani 1 1 d . . .
H20 H 0.0658 0.5891 0.5054 0.031 Uiso 1 1 calc R . .
C21 C 0.1011(2) 0.4389(7) 0.5068(3) 0.0187(16) Uani 1 1 d . . .
C22 C 0.1243(2) 0.3474(6) 0.5403(3) 0.0167(15) Uani 1 1 d . . .
C23 C 0.0631(3) 0.6381(7) 0.6063(4) 0.038(2) Uani 1 1 d . . .
H23A H 0.0590 0.7116 0.5839 0.057 Uiso 1 1 calc R . .
H23B H 0.0792 0.6588 0.6427 0.057 Uiso 1 1 calc R . .
H23C H 0.0361 0.6051 0.6075 0.057 Uiso 1 1 calc R . .
C24 C 0.0990(2) 0.4520(7) 0.4494(3) 0.0227(17) Uani 1 1 d . . .
H24 H 0.0808 0.5135 0.4308 0.027 Uiso 1 1 calc R . .
C25 C 0.1169(2) 0.4358(7) 0.3672(3) 0.0276(18) Uani 1 1 d . . .
H25A H 0.1431 0.4791 0.3683 0.033 Uiso 1 1 calc R . .
H25B H 0.0940 0.4953 0.3563 0.033 Uiso 1 1 calc R . .
C26 C 0.1107(2) 0.3359(7) 0.3254(3) 0.0247(17) Uani 1 1 d . . .
H26A H 0.0823 0.3023 0.3196 0.030 Uiso 1 1 calc R . .
H26B H 0.1129 0.3715 0.2911 0.030 Uiso 1 1 calc R . .
C27 C 0.1009(2) -0.0140(7) 0.6694(3) 0.0260(18) Uani 1 1 d . . .
H27A H 0.0964 0.0161 0.7035 0.031 Uiso 1 1 calc R . .
H27B H 0.0878 -0.0954 0.6622 0.031 Uiso 1 1 calc R . .
C28 C 0.0799(2) 0.0720(7) 0.6245(3) 0.0243(17) Uani 1 1 d . . .
H28A H 0.0497 0.0730 0.6210 0.029 Uiso 1 1 calc R . .
H28B H 0.0906 0.1556 0.6333 0.029 Uiso 1 1 calc R . .
C29 C 0.0585(2) -0.0338(7) 0.5443(3) 0.0227(17) Uani 1 1 d . . .
H29 H 0.0348 -0.0442 0.5577 0.027 Uiso 1 1 calc R . .
C30 C 0.0570(2) -0.0957(7) 0.4939(3) 0.0215(17) Uani 1 1 d . . .
C31 C 0.0246(2) -0.1776(7) 0.4745(3) 0.0235(17) Uani 1 1 d . . .
H31 H 0.0050 -0.1899 0.4947 0.028 Uiso 1 1 calc R . .
C32 C 0.0199(2) -0.2409(7) 0.4276(3) 0.0273(18) Uani 1 1 d . . .
C33 C 0.0471(2) -0.2146(7) 0.3968(3) 0.0268(18) Uani 1 1 d . . .
H33 H 0.0437 -0.2555 0.3635 0.032 Uiso 1 1 calc R . .
C34 C 0.0794(2) -0.1305(7) 0.4127(3) 0.0201(16) Uani 1 1 d . . .
C35 C 0.0861(2) -0.0727(7) 0.4634(3) 0.0196(16) Uani 1 1 d . . .
C36 C -0.0136(3) -0.3353(9) 0.4108(4) 0.044(2) Uani 1 1 d . . .
H36A H -0.0023 -0.4157 0.4232 0.066 Uiso 1 1 calc R . .
H36B H -0.0237 -0.3359 0.3716 0.066 Uiso 1 1 calc R . .
H36C H -0.0364 -0.3159 0.4265 0.066 Uiso 1 1 calc R . .
C37 C 0.1036(2) -0.1038(7) 0.3742(3) 0.0234(17) Uani 1 1 d . . .
H37 H 0.0998 -0.1573 0.3444 0.028 Uiso 1 1 calc R . .
C38 C 0.1447(3) 0.0066(8) 0.3290(3) 0.0300(19) Uani 1 1 d . . .
H38A H 0.1358 -0.0597 0.3025 0.036 Uiso 1 1 calc R . .
H38B H 0.1753 0.0099 0.3396 0.036 Uiso 1 1 calc R . .
C39 C 0.1268(2) 0.1290(7) 0.3044(3) 0.0252(18) Uani 1 1 d . . .
H39A H 0.1349 0.1421 0.2706 0.030 Uiso 1 1 calc R . .
H39B H 0.0962 0.1252 0.2954 0.030 Uiso 1 1 calc R . .
O7 O 0.2538(2) 0.0741(7) 0.3056(3) 0.065(2) Uani 1 1 d . . .
O8 O 0.2890(4) 0.0872(12) 0.7965(5) 0.149(5) Uani 1 1 d . . .
O9 O 0.2486(5) 0.0888(17) 0.8456(7) 0.205(8) Uani 1 1 d . . .
N10 N 0.2652(3) 0.0322(11) 0.8191(4) 0.067(3) Uani 1 1 d . . .
O1W O -0.0887(7) -0.306(2) 0.2537(9) 0.125(8) Uiso 0.50 1 d P . .
O2W O 0.0000 0.439(3) 0.2500 0.262(13) Uiso 1 2 d S . .
O3W O -0.0245(8) 0.205(3) 0.2828(10) 0.158(10) Uiso 0.50 1 d P . .
O4W O 0.0077(16) 0.005(3) 0.238(2) 0.240(17) Uiso 0.50 1 d P . .
O5W O 0.2736(7) -0.147(2) 0.7115(9) 0.110(7) Uiso 0.50 1 d P . .
O1M O 0.1711(3) 0.4368(8) 0.7614(3) 0.088(3) Uani 1 1 d . . .
C1M C 0.1935(6) 0.3572(17) 0.8025(6) 0.149(10) Uani 1 1 d . . .

loop_
_atom_site_aniso_label
_atom_site_aniso_U_11
_atom_site_aniso_U_22
_atom_site_aniso_U_33
_atom_site_aniso_U_23
_atom_site_aniso_U_13
_atom_site_aniso_U_12
Pr1 0.0181(2) 0.0185(2) 0.0156(2) 0.00068(19) 0.00639(15) -0.00060(19)
Zn1 0.0208(5) 0.0221(5) 0.0195(4) 0.0013(4) 0.0079(4) 0.0004(4)
N1 0.020(3) 0.029(4) 0.028(4) -0.001(3) 0.008(3) 0.001(3)
O1 0.013(3) 0.080(6) 0.064(4) 0.019(4) 0.009(3) 0.002(3)
C1 0.023(4) 0.030(5) 0.026(4) 0.005(4) 0.012(3) 0.008(3)
O2 0.067(5) 0.043(4) 0.032(4) 0.000(3) 0.018(3) -0.008(3)
N2 0.024(4) 0.029(4) 0.019(3) 0.006(3) 0.008(3) 0.007(3)
C2 0.033(5) 0.018(4) 0.031(4) 0.002(3) 0.013(4) -0.004(3)
N3 0.017(3) 0.031(4) 0.016(3) 0.006(3) 0.002(2) 0.004(3)
O3 0.019(3) 0.040(4) 0.035(3) 0.003(3) 0.012(2) 0.005(3)
C3 0.024(4) 0.017(4) 0.018(4) 0.002(3) 0.004(3) 0.002(3)
O4 0.025(3) 0.021(3) 0.017(3) -0.001(2) 0.008(2) 0.006(2)
N4 0.027(4) 0.023(4) 0.020(3) -0.001(3) 0.011(3) -0.004(3)
C4 0.026(4) 0.022(4) 0.022(4) 0.001(3) 0.016(3) 0.000(3)
O5 0.018(3) 0.023(3) 0.018(3) 0.002(2) 0.006(2) 0.001(2)
N5 0.018(3) 0.020(3) 0.019(3) 0.001(3) 0.004(3) -0.003(3)
C5 0.022(4) 0.020(4) 0.028(4) 0.002(3) 0.009(3) 0.003(3)
O6 0.017(3) 0.021(3) 0.017(2) -0.001(2) 0.004(2) -0.006(2)
N6 0.023(3) 0.019(3) 0.022(3) 0.004(3) 0.006(3) 0.002(3)
C6 0.014(4) 0.027(4) 0.024(4) -0.001(3) 0.004(3) -0.002(3)
N7 0.028(4) 0.022(4) 0.026(3) -0.003(3) 0.011(3) -0.003(3)
C7 0.022(4) 0.028(5) 0.022(4) -0.002(3) 0.012(3) 0.000(3)
N8 0.026(4) 0.020(4) 0.019(3) 0.000(3) 0.008(3) -0.002(3)
C8 0.011(3) 0.028(4) 0.014(4) -0.003(3) -0.002(3) 0.001(3)
N9 0.025(4) 0.033(4) 0.031(4) 0.007(3) 0.008(3) 0.005(3)
C9 0.018(4) 0.023(4) 0.014(3) -0.003(3) 0.005(3) -0.002(3)
C10 0.021(4) 0.028(5) 0.044(5) 0.002(4) 0.007(4) 0.005(3)
C11 0.016(4) 0.033(5) 0.015(3) -0.003(3) 0.005(3) -0.005(3)
C12 0.022(4) 0.022(4) 0.027(4) 0.001(3) 0.010(3) -0.004(3)
C13 0.025(4) 0.031(5) 0.022(4) 0.007(4) 0.016(3) 0.000(4)
C14 0.030(5) 0.036(5) 0.017(4) 0.002(4) 0.006(3) -0.001(4)
C15 0.031(5) 0.023(4) 0.027(4) 0.004(3) 0.008(4) 0.003(4)
C16 0.026(4) 0.037(5) 0.011(3) -0.004(3) 0.009(3) -0.008(4)
C17 0.019(4) 0.022(4) 0.027(4) -0.001(3) 0.010(3) -0.006(3)
C18 0.027(4) 0.021(4) 0.029(4) -0.009(3) 0.013(4) -0.007(3)
C19 0.026(4) 0.015(4) 0.043(5) 0.000(4) 0.021(4) -0.003(3)
C20 0.027(4) 0.017(4) 0.037(5) 0.001(4) 0.014(4) -0.001(3)
C21 0.016(4) 0.017(4) 0.025(4) -0.002(3) 0.008(3) -0.002(3)
C22 0.012(3) 0.015(4) 0.024(4) -0.002(3) 0.006(3) 0.001(3)
C23 0.038(5) 0.026(5) 0.059(6) -0.007(4) 0.028(5) -0.002(4)
C24 0.021(4) 0.024(4) 0.024(4) 0.004(3) 0.007(3) 0.002(3)
C25 0.029(4) 0.030(5) 0.026(4) 0.008(4) 0.010(4) 0.001(4)
C26 0.022(4) 0.032(5) 0.021(4) 0.007(4) 0.007(3) 0.000(4)
C27 0.030(5) 0.030(5) 0.022(4) 0.002(4) 0.014(4) 0.003(4)
C28 0.029(4) 0.026(5) 0.020(4) -0.002(3) 0.010(3) 0.003(3)
C29 0.019(4) 0.028(5) 0.024(4) 0.011(3) 0.010(3) 0.008(3)
C30 0.018(4) 0.024(4) 0.023(4) 0.013(3) 0.006(3) 0.008(3)
C31 0.018(4) 0.021(4) 0.033(4) 0.011(4) 0.009(3) 0.004(3)
C32 0.017(4) 0.022(5) 0.040(5) 0.007(4) 0.001(4) -0.001(3)
C33 0.028(4) 0.027(4) 0.022(4) -0.001(3) 0.000(3) 0.003(4)
C34 0.017(4) 0.018(4) 0.023(4) 0.000(3) 0.000(3) 0.000(3)
C35 0.020(4) 0.019(4) 0.021(4) 0.004(3) 0.008(3) 0.001(3)
C36 0.026(5) 0.046(6) 0.053(6) -0.001(5) -0.001(4) -0.010(5)
C37 0.027(4) 0.024(4) 0.021(4) -0.003(3) 0.008(3) 0.002(3)
C38 0.041(5) 0.033(5) 0.021(4) -0.007(4) 0.016(4) -0.009(4)
C39 0.026(4) 0.035(5) 0.013(4) -0.008(3) 0.003(3) -0.007(4)
O7 0.055(5) 0.028(4) 0.106(6) -0.005(4) 0.014(4) 0.004(4)
O8 0.161(12) 0.141(12) 0.141(11) -0.020(9) 0.031(9) -0.053(10)
O9 0.176(15) 0.237(19) 0.237(18) -0.114(15) 0.116(14) -0.088(13)
N10 0.053(7) 0.081(9) 0.072(7) 0.002(7) 0.022(5) 0.001(6)
O1M 0.113(8) 0.089(7) 0.066(6) -0.029(5) 0.027(5) -0.006(6)
C1M 0.180(19) 0.146(17) 0.069(10) -0.055(10) -0.061(11) 0.110(15)

loop_
_atom_type_symbol
_atom_type_description
_atom_type_scat_dispersion_real
_atom_type_scat_dispersion_imag
_atom_type_scat_source
C C 0.0033 0.0016 'International Tables Vol C Tables 4.2.6.8 and 6.1.1.4'
H H 0.0000 0.0000 'International Tables Vol C Tables 4.2.6.8 and 6.1.1.4'
N N 0.0061 0.0033 'International Tables Vol C Tables 4.2.6.8 and 6.1.1.4'
O O 0.0106 0.0060 'International Tables Vol C Tables 4.2.6.8 and 6.1.1.4'
Zn Zn 0.2839 1.4301 'International Tables Vol C Tables 4.2.6.8 and 6.1.1.4'
Pr Pr -0.2180 2.8214 'International Tables Vol C Tables 4.2.6.8 and 6.1.1.4'

loop_
_geom_angle_atom_site_label_1
_geom_angle_atom_site_label_2
_geom_angle_atom_site_label_3
_geom_angle
_geom_angle_site_symmetry_1
_geom_angle_site_symmetry_3
_geom_angle_publ_flag
O4 Pr1 O6 79.33(17) . . ?
O4 Pr1 O5 67.08(16) . . ?
O6 Pr1 O5 65.70(16) . . ?
O4 Pr1 N5 105.27(18) . . ?
O6 Pr1 N5 127.92(18) . . ?
O5 Pr1 N5 68.93(17) . . ?
O4 Pr1 N7 150.33(19) . . ?
O6 Pr1 N7 71.01(18) . . ?
O5 Pr1 N7 99.05(18) . . ?
N5 Pr1 N7 92.70(19) . . ?
O4 Pr1 N6 73.44(18) . . ?
O6 Pr1 N6 136.14(18) . . ?
O5 Pr1 N6 128.88(18) . . ?
N5 Pr1 N6 92.56(19) . . ?
N7 Pr1 N6 130.1(2) . . ?
O4 Pr1 O3 110.67(16) . . ?
O6 Pr1 O3 82.32(16) . . ?
O5 Pr1 O3 147.94(16) . . ?
N5 Pr1 O3 136.95(17) . . ?
N7 Pr1 O3 66.67(18) . . ?
N6 Pr1 O3 76.16(18) . . ?
O4 Pr1 N8 139.91(18) . . ?
O6 Pr1 N8 138.15(17) . . ?
O5 Pr1 N8 132.53(17) . . ?
N5 Pr1 N8 66.15(18) . . ?
N7 Pr1 N8 68.98(19) . . ?
N6 Pr1 N8 68.18(19) . . ?
O3 Pr1 N8 71.13(17) . . ?
O4 Pr1 O2 66.88(17) . . ?
O6 Pr1 O2 67.30(17) . . ?
O5 Pr1 O2 118.27(16) . . ?
N5 Pr1 O2 162.68(19) . . ?
N7 Pr1 O2 101.17(18) . . ?
N6 Pr1 O2 70.58(18) . . ?
O3 Pr1 O2 44.44(16) . . ?
N8 Pr1 O2 109.16(17) . . ?
O4 Pr1 Zn1 44.59(12) . . ?
O6 Pr1 Zn1 40.84(11) . . ?
O5 Pr1 Zn1 41.29(10) . . ?
N5 Pr1 Zn1 108.82(13) . . ?
N7 Pr1 Zn1 107.49(14) . . ?
N6 Pr1 Zn1 117.42(13) . . ?
O3 Pr1 Zn1 113.27(12) . . ?
N8 Pr1 Zn1 173.21(13) . . ?
O2 Pr1 Zn1 77.00(12) . . ?
N4 Zn1 N3 104.8(2) . . ?
N4 Zn1 N2 102.2(2) . . ?
N3 Zn1 N2 100.7(2) . . ?
N4 Zn1 O6 94.3(2) . . ?
N3 Zn1 O6 159.7(2) . . ?
N2 Zn1 O6 81.5(2) . . ?
N4 Zn1 O5 85.5(2) . . ?
N3 Zn1 O5 101.4(2) . . ?
N2 Zn1 O5 153.9(2) . . ?
O6 Zn1 O5 72.98(17) . . ?
N4 Zn1 O4 156.5(2) . . ?
N3 Zn1 O4 77.5(2) . . ?
N2 Zn1 O4 100.2(2) . . ?
O6 Zn1 O4 82.31(17) . . ?
O5 Zn1 O4 71.31(17) . . ?
N4 Zn1 Pr1 120.12(16) . . ?
N3 Zn1 Pr1 117.37(17) . . ?
N2 Zn1 Pr1 108.96(16) . . ?
O6 Zn1 Pr1 44.49(13) . . ?
O5 Zn1 Pr1 47.61(12) . . ?
O4 Zn1 Pr1 44.29(11) . . ?
C27 N1 C14 117.4(6) . . ?
C27 N1 C1 117.1(6) . . ?
C14 N1 C1 117.7(6) . . ?
N1 C1 C2 111.3(6) . . ?
N9 O2 Pr1 89.6(4) . . ?
C29 N2 C28 113.5(6) . . ?
C29 N2 Zn1 127.6(5) . . ?
C28 N2 Zn1 117.6(5) . . ?
N4 C2 C1 111.4(6) . . ?
C16 N3 C15 113.5(6) . . ?
C16 N3 Zn1 127.0(5) . . ?
C15 N3 Zn1 116.7(5) . . ?
N9 O3 Pr1 107.5(4) . . ?
N4 C3 C4 129.5(7) . . ?
C22 O4 Pr1 138.6(4) . . ?
C22 O4 Zn1 124.6(4) . . ?
Pr1 O4 Zn1 91.12(17) . . ?
C3 N4 C2 115.9(6) . . ?
C3 N4 Zn1 127.0(5) . . ?
C2 N4 Zn1 117.1(5) . . ?
C5 C4 C9 120.3(6) . . ?
C5 C4 C3 114.8(7) . . ?
C9 C4 C3 124.8(7) . . ?
C9 O5 Zn1 129.2(4) . . ?
C9 O5 Pr1 131.6(4) . . ?
Zn1 O5 Pr1 91.10(17) . . ?
C11 N5 C12 118.2(6) . . ?
C11 N5 Pr1 130.7(5) . . ?
C12 N5 Pr1 110.8(4) . . ?
C4 C5 C6 124.0(7) . . ?
C35 O6 Zn1 131.5(4) . . ?
C35 O6 Pr1 129.5(4) . . ?
Zn1 O6 Pr1 94.67(18) . . ?
C24 N6 C25 117.7(6) . . ?
C24 N6 Pr1 123.6(5) . . ?
C25 N6 Pr1 115.8(5) . . ?
C7 C6 C5 116.1(7) . . ?
C7 C6 C10 122.7(7) . . ?
C5 C6 C10 121.2(7) . . ?
C37 N7 C38 117.9(6) . . ?
C37 N7 Pr1 127.1(5) . . ?
C38 N7 Pr1 112.0(5) . . ?
C6 C7 C8 122.5(7) . . ?
C13 N8 C26 112.0(6) . . ?
C13 N8 C39 108.5(6) . . ?
C26 N8 C39 108.9(6) . . ?
C13 N8 Pr1 113.1(4) . . ?
C26 N8 Pr1 106.4(4) . . ?
C39 N8 Pr1 107.7(4) . . ?
C7 C8 C9 120.5(7) . . ?
C7 C8 C11 115.8(6) . . ?
C9 C8 C11 123.7(6) . . ?
O2 N9 O1 122.7(7) . . ?
O2 N9 O3 117.9(7) . . ?
O1 N9 O3 119.4(7) . . ?
O5 C9 C4 122.5(6) . . ?
O5 C9 C8 121.1(6) . . ?
C4 C9 C8 116.4(6) . . ?
N5 C11 C8 126.6(6) . . ?
N5 C12 C13 109.3(6) . . ?
N8 C13 C12 112.3(5) . . ?
N1 C14 C15 110.3(6) . . ?
N3 C15 C14 109.4(6) . . ?
N3 C16 C17 127.5(7) . . ?
C18 C17 C22 120.1(7) . . ?
C18 C17 C16 117.0(7) . . ?
C22 C17 C16 122.8(7) . . ?
C19 C18 C17 121.7(7) . . ?
C20 C19 C18 117.2(7) . . ?
C20 C19 C23 123.0(8) . . ?
C18 C19 C23 119.8(7) . . ?
C19 C20 C21 123.2(8) . . ?
C20 C21 C22 120.0(7) . . ?
C20 C21 C24 115.7(7) . . ?
C22 C21 C24 123.9(6) . . ?
O4 C22 C17 119.4(6) . . ?
O4 C22 C21 123.5(6) . . ?
C17 C22 C21 117.1(6) . . ?
N6 C24 C21 128.3(7) . . ?
N6 C25 C26 113.6(6) . . ?
N8 C26 C25 113.0(6) . . ?
N1 C27 C28 113.0(6) . . ?
N2 C28 C27 110.5(6) . . ?
N2 C29 C30 128.6(7) . . ?
C31 C30 C35 119.5(7) . . ?
C31 C30 C29 117.5(6) . . ?
C35 C30 C29 123.0(7) . . ?
C32 C31 C30 122.9(7) . . ?
C31 C32 C33 117.4(7) . . ?
C31 C32 C36 120.7(7) . . ?
C33 C32 C36 121.9(8) . . ?
C32 C33 C34 122.7(7) . . ?
C33 C34 C35 119.3(7) . . ?
C33 C34 C37 116.9(7) . . ?
C35 C34 C37 123.8(7) . . ?
O6 C35 C34 121.6(6) . . ?
O6 C35 C30 120.6(6) . . ?
C34 C35 C30 117.8(7) . . ?
N7 C37 C34 126.9(7) . . ?
N7 C38 C39 108.2(6) . . ?
N8 C39 C38 113.0(6) . . ?
O9 N10 O7 120.2(13) . 6_556 ?
O9 N10 O8 118.3(16) . . ?
O7 N10 O8 120.2(12) 6_556 . ?
O5W C1M O1M 98(2) 4_556 . ?

loop_
_geom_bond_atom_site_label_1
_geom_bond_atom_site_label_2
_geom_bond_distance
_geom_bond_site_symmetry_2
_geom_bond_publ_flag
Pr1 O4 2.322(4) . ?
Pr1 O6 2.338(5) . ?
Pr1 O5 2.456(5) . ?
Pr1 N5 2.552(6) . ?
Pr1 N7 2.561(6) . ?
Pr1 N6 2.575(6) . ?
Pr1 O3 2.606(5) . ?
Pr1 N8 2.680(6) . ?
Pr1 O2 2.979(7) . ?
Pr1 Zn1 3.3252(13) . ?
Zn1 N4 2.108(7) . ?
Zn1 N3 2.108(6) . ?
Zn1 N2 2.137(6) . ?
Zn1 O6 2.182(5) . ?
Zn1 O5 2.194(5) . ?
Zn1 O4 2.335(5) . ?
N1 C27 1.443(9) . ?
N1 C14 1.457(10) . ?
N1 C1 1.458(9) . ?
O1 N9 1.242(8) . ?
C1 C2 1.534(10) . ?
O2 N9 1.238(8) . ?
N2 C29 1.289(10) . ?
N2 C28 1.481(9) . ?
C2 N4 1.475(9) . ?
N3 C16 1.296(10) . ?
N3 C15 1.472(9) . ?
O3 N9 1.260(8) . ?
C3 N4 1.274(9) . ?
C3 C4 1.439(10) . ?
O4 C22 1.306(8) . ?
C4 C5 1.381(10) . ?
C4 C9 1.427(10) . ?
O5 C9 1.317(8) . ?
N5 C11 1.303(9) . ?
N5 C12 1.464(9) . ?
C5 C6 1.394(10) . ?
O6 C35 1.317(8) . ?
N6 C24 1.283(9) . ?
N6 C25 1.472(9) . ?
C6 C7 1.393(10) . ?
C6 C10 1.504(10) . ?
N7 C37 1.273(9) . ?
N7 C38 1.475(9) . ?
C7 C8 1.406(10) . ?
N8 C13 1.490(9) . ?
N8 C26 1.492(9) . ?
N8 C39 1.492(9) . ?
C8 C9 1.429(9) . ?
C8 C11 1.444(10) . ?
C12 C13 1.527(10) . ?
C14 C15 1.520(10) . ?
C16 C17 1.466(11) . ?
C17 C18 1.406(10) . ?
C17 C22 1.410(10) . ?
C18 C19 1.392(11) . ?
C19 C20 1.363(11) . ?
C19 C23 1.532(10) . ?
C20 C21 1.389(10) . ?
C21 C22 1.416(10) . ?
C21 C24 1.473(10) . ?
C25 C26 1.514(11) . ?
C27 C28 1.516(10) . ?
C29 C30 1.458(10) . ?
C30 C31 1.396(10) . ?
C30 C35 1.424(9) . ?
C31 C32 1.370(10) . ?
C32 C33 1.388(10) . ?
C32 C36 1.503(11) . ?
C33 C34 1.397(10) . ?
C34 C35 1.420(10) . ?
C34 C37 1.467(10) . ?
C38 C39 1.538(11) . ?
O7 N10 1.248(13) 6 ?
O8 N10 1.258(14) . ?
O9 N10 1.166(15) . ?
N10 O7 1.248(13) 6_556 ?
O4W O4W 0.91(8) 2 ?
O5W C1M 1.24(3) 4_546 ?
O1M C1M 1.427(16) . ?
C1M O5W 1.24(3) 4_556 ?

loop_
_geom_torsion_atom_site_label_1
_geom_torsion_atom_site_label_2
_geom_torsion_atom_site_label_3
_geom_torsion_atom_site_label_4
_geom_torsion
_geom_torsion_site_symmetry_1
_geom_torsion_site_symmetry_2
_geom_torsion_site_symmetry_3
_geom_torsion_site_symmetry_4
_geom_torsion_publ_flag
O4 Pr1 Zn1 N4 -157.5(3) . . . . ?
O6 Pr1 Zn1 N4 62.1(3) . . . . ?
O5 Pr1 Zn1 N4 -49.2(3) . . . . ?
N5 Pr1 Zn1 N4 -64.6(2) . . . . ?
N7 Pr1 Zn1 N4 34.6(2) . . . . ?
N6 Pr1 Zn1 N4 -167.9(2) . . . . ?
O3 Pr1 Zn1 N4 106.1(2) . . . . ?
N8 Pr1 Zn1 N4 -23.2(11) . . . . ?
O2 Pr1 Zn1 N4 132.4(2) . . . . ?
O4 Pr1 Zn1 N3 -28.2(2) . . . . ?
O6 Pr1 Zn1 N3 -168.6(3) . . . . ?
O5 Pr1 Zn1 N3 80.1(3) . . . . ?
N5 Pr1 Zn1 N3 64.6(2) . . . . ?
N7 Pr1 Zn1 N3 163.8(2) . . . . ?
N6 Pr1 Zn1 N3 -38.7(2) . . . . ?
O3 Pr1 Zn1 N3 -124.6(2) . . . . ?
N8 Pr1 Zn1 N3 106.1(11) . . . . ?
O2 Pr1 Zn1 N3 -98.4(2) . . . . ?
O4 Pr1 Zn1 N2 85.2(3) . . . . ?
O6 Pr1 Zn1 N2 -55.1(3) . . . . ?
O5 Pr1 Zn1 N2 -166.5(3) . . . . ?
N5 Pr1 Zn1 N2 178.1(2) . . . . ?
N7 Pr1 Zn1 N2 -82.7(2) . . . . ?
N6 Pr1 Zn1 N2 74.8(2) . . . . ?
O3 Pr1 Zn1 N2 -11.2(2) . . . . ?
N8 Pr1 Zn1 N2 -140.5(11) . . . . ?
O2 Pr1 Zn1 N2 15.1(2) . . . . ?
O4 Pr1 Zn1 O6 140.3(2) . . . . ?
O5 Pr1 Zn1 O6 -111.3(3) . . . . ?
N5 Pr1 Zn1 O6 -126.8(2) . . . . ?
N7 Pr1 Zn1 O6 -27.6(2) . . . . ?
N6 Pr1 Zn1 O6 129.9(2) . . . . ?
O3 Pr1 Zn1 O6 44.0(2) . . . . ?
N8 Pr1 Zn1 O6 -85.4(11) . . . . ?
O2 Pr1 Zn1 O6 70.2(2) . . . . ?
O4 Pr1 Zn1 O5 -108.3(2) . . . . ?
O6 Pr1 Zn1 O5 111.3(3) . . . . ?
N5 Pr1 Zn1 O5 -15.4(2) . . . . ?
N7 Pr1 Zn1 O5 83.7(2) . . . . ?
N6 Pr1 Zn1 O5 -118.7(2) . . . . ?
O3 Pr1 Zn1 O5 155.3(2) . . . . ?
N8 Pr1 Zn1 O5 26.0(11) . . . . ?
O2 Pr1 Zn1 O5 -178.5(2) . . . . ?
O6 Pr1 Zn1 O4 -140.3(2) . . . . ?
O5 Pr1 Zn1 O4 108.3(2) . . . . ?
N5 Pr1 Zn1 O4 92.9(2) . . . . ?
N7 Pr1 Zn1 O4 -167.9(2) . . . . ?
N6 Pr1 Zn1 O4 -10.4(2) . . . . ?
O3 Pr1 Zn1 O4 -96.4(2) . . . . ?
N8 Pr1 Zn1 O4 134.3(11) . . . . ?
O2 Pr1 Zn1 O4 -70.1(2) . . . . ?
C27 N1 C1 C2 84.2(8) . . . . ?
C14 N1 C1 C2 -127.4(7) . . . . ?
O4 Pr1 O2 N9 173.7(5) . . . . ?
O6 Pr1 O2 N9 -98.5(5) . . . . ?
O5 Pr1 O2 N9 -141.5(4) . . . . ?
N5 Pr1 O2 N9 107.8(7) . . . . ?
N7 Pr1 O2 N9 -34.8(5) . . . . ?
N6 Pr1 O2 N9 94.0(5) . . . . ?
O3 Pr1 O2 N9 4.1(4) . . . . ?
N8 Pr1 O2 N9 36.6(5) . . . . ?
Zn1 Pr1 O2 N9 -140.4(5) . . . . ?
N4 Zn1 N2 C29 -71.4(6) . . . . ?
N3 Zn1 N2 C29 -179.3(6) . . . . ?
O6 Zn1 N2 C29 21.2(6) . . . . ?
O5 Zn1 N2 C29 33.6(9) . . . . ?
O4 Zn1 N2 C29 101.7(6) . . . . ?
Pr1 Zn1 N2 C29 56.7(6) . . . . ?
N4 Zn1 N2 C28 94.6(5) . . . . ?
N3 Zn1 N2 C28 -13.3(5) . . . . ?
O6 Zn1 N2 C28 -172.8(5) . . . . ?
O5 Zn1 N2 C28 -160.4(5) . . . . ?
O4 Zn1 N2 C28 -92.3(5) . . . . ?
Pr1 Zn1 N2 C28 -137.3(5) . . . . ?
N1 C1 C2 N4 57.6(8) . . . . ?
N4 Zn1 N3 C16 -167.9(6) . . . . ?
N2 Zn1 N3 C16 -62.1(6) . . . . ?
O6 Zn1 N3 C16 32.4(10) . . . . ?
O5 Zn1 N3 C16 103.9(6) . . . . ?
O4 Zn1 N3 C16 36.2(6) . . . . ?
Pr1 Zn1 N3 C16 56.0(6) . . . . ?
N4 Zn1 N3 C15 -8.1(5) . . . . ?
N2 Zn1 N3 C15 97.7(5) . . . . ?
O6 Zn1 N3 C15 -167.9(5) . . . . ?
O5 Zn1 N3 C15 -96.4(5) . . . . ?
O4 Zn1 N3 C15 -164.1(5) . . . . ?
Pr1 Zn1 N3 C15 -144.3(4) . . . . ?
O4 Pr1 O3 N9 -14.5(5) . . . . ?
O6 Pr1 O3 N9 61.0(5) . . . . ?
O5 Pr1 O3 N9 65.0(6) . . . . ?
N5 Pr1 O3 N9 -159.2(4) . . . . ?
N7 Pr1 O3 N9 133.6(5) . . . . ?
N6 Pr1 O3 N9 -80.5(5) . . . . ?
N8 Pr1 O3 N9 -151.8(5) . . . . ?
O2 Pr1 O3 N9 -4.3(4) . . . . ?
Zn1 Pr1 O3 N9 33.7(5) . . . . ?
O6 Pr1 O4 C22 -126.6(7) . . . . ?
O5 Pr1 O4 C22 165.4(7) . . . . ?
N5 Pr1 O4 C22 106.7(7) . . . . ?
N7 Pr1 O4 C22 -128.0(7) . . . . ?
N6 Pr1 O4 C22 18.6(6) . . . . ?
O3 Pr1 O4 C22 -49.1(7) . . . . ?
N8 Pr1 O4 C22 35.8(8) . . . . ?
O2 Pr1 O4 C22 -56.9(6) . . . . ?
Zn1 Pr1 O4 C22 -151.7(7) . . . . ?
O6 Pr1 O4 Zn1 25.13(16) . . . . ?
O5 Pr1 O4 Zn1 -42.85(15) . . . . ?
N5 Pr1 O4 Zn1 -101.51(19) . . . . ?
N7 Pr1 O4 Zn1 23.8(4) . . . . ?
N6 Pr1 O4 Zn1 170.4(2) . . . . ?
O3 Pr1 O4 Zn1 102.63(18) . . . . ?
N8 Pr1 O4 Zn1 -172.4(2) . . . . ?
O2 Pr1 O4 Zn1 94.86(19) . . . . ?
N4 Zn1 O4 C22 -146.2(6) . . . . ?
N3 Zn1 O4 C22 -47.9(5) . . . . ?
N2 Zn1 O4 C22 50.9(5) . . . . ?
O6 Zn1 O4 C22 130.8(5) . . . . ?
O5 Zn1 O4 C22 -154.6(5) . . . . ?
Pr1 Zn1 O4 C22 157.6(6) . . . . ?
N4 Zn1 O4 Pr1 56.2(5) . . . . ?
N3 Zn1 O4 Pr1 154.5(2) . . . . ?
N2 Zn1 O4 Pr1 -106.7(2) . . . . ?
O6 Zn1 O4 Pr1 -26.82(16) . . . . ?
O5 Zn1 O4 Pr1 47.75(16) . . . . ?
C4 C3 N4 C2 175.4(7) . . . . ?
C4 C3 N4 Zn1 -4.6(11) . . . . ?
C1 C2 N4 C3 106.1(7) . . . . ?
C1 C2 N4 Zn1 -73.9(7) . . . . ?
N3 Zn1 N4 C3 -89.9(6) . . . . ?
N2 Zn1 N4 C3 165.5(6) . . . . ?
O6 Zn1 N4 C3 83.2(6) . . . . ?
O5 Zn1 N4 C3 10.7(6) . . . . ?
O4 Zn1 N4 C3 2.7(10) . . . . ?
Pr1 Zn1 N4 C3 44.8(7) . . . . ?
N3 Zn1 N4 C2 90.1(5) . . . . ?
N2 Zn1 N4 C2 -14.5(5) . . . . ?
O6 Zn1 N4 C2 -96.8(5) . . . . ?
O5 Zn1 N4 C2 -169.3(5) . . . . ?
O4 Zn1 N4 C2 -177.3(4) . . . . ?
Pr1 Zn1 N4 C2 -135.2(4) . . . . ?
N4 C3 C4 C5 176.2(7) . . . . ?
N4 C3 C4 C9 -7.0(13) . . . . ?
N4 Zn1 O5 C9 -11.8(6) . . . . ?
N3 Zn1 O5 C9 92.4(6) . . . . ?
N2 Zn1 O5 C9 -120.5(6) . . . . ?
O6 Zn1 O5 C9 -107.7(6) . . . . ?
O4 Zn1 O5 C9 164.9(6) . . . . ?
Pr1 Zn1 O5 C9 -150.7(6) . . . . ?
N4 Zn1 O5 Pr1 139.0(2) . . . . ?
N3 Zn1 O5 Pr1 -116.8(2) . . . . ?
N2 Zn1 O5 Pr1 30.2(5) . . . . ?
O6 Zn1 O5 Pr1 43.05(17) . . . . ?
O4 Zn1 O5 Pr1 -44.41(15) . . . . ?
O4 Pr1 O5 C9 -164.1(6) . . . . ?
O6 Pr1 O5 C9 107.6(6) . . . . ?
N5 Pr1 O5 C9 -46.1(6) . . . . ?
N7 Pr1 O5 C9 43.3(6) . . . . ?
N6 Pr1 O5 C9 -121.7(6) . . . . ?
O3 Pr1 O5 C9 103.2(6) . . . . ?
N8 Pr1 O5 C9 -26.4(7) . . . . ?
O2 Pr1 O5 C9 151.3(6) . . . . ?
Zn1 Pr1 O5 C9 149.6(7) . . . . ?
O4 Pr1 O5 Zn1 46.35(17) . . . . ?
O6 Pr1 O5 Zn1 -41.94(16) . . . . ?
N5 Pr1 O5 Zn1 164.3(2) . . . . ?
N7 Pr1 O5 Zn1 -106.25(19) . . . . ?
N6 Pr1 O5 Zn1 88.8(2) . . . . ?
O3 Pr1 O5 Zn1 -46.3(3) . . . . ?
N8 Pr1 O5 Zn1 -175.97(18) . . . . ?
O2 Pr1 O5 Zn1 1.7(2) . . . . ?
O4 Pr1 N5 C11 82.5(6) . . . . ?
O6 Pr1 N5 C11 -5.7(7) . . . . ?
O5 Pr1 N5 C11 25.1(6) . . . . ?
N7 Pr1 N5 C11 -73.6(6) . . . . ?
N6 Pr1 N5 C11 156.1(6) . . . . ?
O3 Pr1 N5 C11 -131.6(6) . . . . ?
N8 Pr1 N5 C11 -139.2(7) . . . . ?
O2 Pr1 N5 C11 143.1(6) . . . . ?
Zn1 Pr1 N5 C11 35.9(6) . . . . ?
O4 Pr1 N5 C12 -104.1(4) . . . . ?
O6 Pr1 N5 C12 167.6(4) . . . . ?
O5 Pr1 N5 C12 -161.6(5) . . . . ?
N7 Pr1 N5 C12 99.7(4) . . . . ?
N6 Pr1 N5 C12 -30.6(4) . . . . ?
O3 Pr1 N5 C12 41.8(6) . . . . ?
N8 Pr1 N5 C12 34.2(4) . . . . ?
O2 Pr1 N5 C12 -43.6(8) . . . . ?
Zn1 Pr1 N5 C12 -150.7(4) . . . . ?
C9 C4 C5 C6 -0.1(12) . . . . ?
C3 C4 C5 C6 176.8(7) . . . . ?
N4 Zn1 O6 C35 72.5(6) . . . . ?
N3 Zn1 O6 C35 -127.1(7) . . . . ?
N2 Zn1 O6 C35 -29.2(6) . . . . ?
O5 Zn1 O6 C35 156.4(6) . . . . ?
O4 Zn1 O6 C35 -130.8(6) . . . . ?
Pr1 Zn1 O6 C35 -157.6(7) . . . . ?
N4 Zn1 O6 Pr1 -129.9(2) . . . . ?
N3 Zn1 O6 Pr1 30.5(6) . . . . ?
N2 Zn1 O6 Pr1 128.3(2) . . . . ?
O5 Zn1 O6 Pr1 -46.01(17) . . . . ?
O4 Zn1 O6 Pr1 26.72(16) . . . . ?
O4 Pr1 O6 C35 131.1(6) . . . . ?
O5 Pr1 O6 C35 -159.3(6) . . . . ?
N5 Pr1 O6 C35 -127.7(6) . . . . ?
N7 Pr1 O6 C35 -49.6(6) . . . . ?
N6 Pr1 O6 C35 79.1(6) . . . . ?
O3 Pr1 O6 C35 18.3(6) . . . . ?
N8 Pr1 O6 C35 -31.9(7) . . . . ?
O2 Pr1 O6 C35 61.9(6) . . . . ?
Zn1 Pr1 O6 C35 158.3(7) . . . . ?
O4 Pr1 O6 Zn1 -27.12(17) . . . . ?
O5 Pr1 O6 Zn1 42.41(16) . . . . ?
N5 Pr1 O6 Zn1 74.0(2) . . . . ?
N7 Pr1 O6 Zn1 152.2(2) . . . . ?
N6 Pr1 O6 Zn1 -79.2(3) . . . . ?
O3 Pr1 O6 Zn1 -139.94(19) . . . . ?
N8 Pr1 O6 Zn1 169.8(2) . . . . ?
O2 Pr1 O6 Zn1 -96.4(2) . . . . ?
O4 Pr1 N6 C24 -29.5(6) . . . . ?
O6 Pr1 N6 C24 24.4(7) . . . . ?
O5 Pr1 N6 C24 -69.9(6) . . . . ?
N5 Pr1 N6 C24 -134.7(6) . . . . ?
N7 Pr1 N6 C24 129.6(6) . . . . ?
O3 Pr1 N6 C24 87.4(6) . . . . ?
N8 Pr1 N6 C24 162.3(6) . . . . ?
O2 Pr1 N6 C24 41.2(6) . . . . ?
Zn1 Pr1 N6 C24 -21.9(6) . . . . ?
O4 Pr1 N6 C25 169.9(5) . . . . ?
O6 Pr1 N6 C25 -136.1(5) . . . . ?
O5 Pr1 N6 C25 129.5(5) . . . . ?
N5 Pr1 N6 C25 64.8(5) . . . . ?
N7 Pr1 N6 C25 -30.9(6) . . . . ?
O3 Pr1 N6 C25 -73.2(5) . . . . ?
N8 Pr1 N6 C25 1.8(5) . . . . ?
O2 Pr1 N6 C25 -119.3(5) . . . . ?
Zn1 Pr1 N6 C25 177.5(4) . . . . ?
C4 C5 C6 C7 -2.0(11) . . . . ?
C4 C5 C6 C10 178.4(7) . . . . ?
O4 Pr1 N7 C37 30.4(9) . . . . ?
O6 Pr1 N7 C37 29.0(6) . . . . ?
O5 Pr1 N7 C37 89.3(7) . . . . ?
N5 Pr1 N7 C37 158.4(7) . . . . ?
N6 Pr1 N7 C37 -106.0(7) . . . . ?
O3 Pr1 N7 C37 -60.7(6) . . . . ?
N8 Pr1 N7 C37 -138.5(7) . . . . ?
O2 Pr1 N7 C37 -32.1(7) . . . . ?
Zn1 Pr1 N7 C37 47.7(7) . . . . ?
O4 Pr1 N7 C38 -169.7(4) . . . . ?
O6 Pr1 N7 C38 -171.2(5) . . . . ?
O5 Pr1 N7 C38 -110.9(5) . . . . ?
N5 Pr1 N7 C38 -41.8(5) . . . . ?
N6 Pr1 N7 C38 53.9(6) . . . . ?
O3 Pr1 N7 C38 99.1(5) . . . . ?
N8 Pr1 N7 C38 21.4(5) . . . . ?
O2 Pr1 N7 C38 127.8(5) . . . . ?
Zn1 Pr1 N7 C38 -152.5(5) . . . . ?
C5 C6 C7 C8 0.0(11) . . . . ?
C10 C6 C7 C8 179.6(7) . . . . ?
O4 Pr1 N8 C13 79.1(5) . . . . ?
O6 Pr1 N8 C13 -127.3(5) . . . . ?
O5 Pr1 N8 C13 -26.5(6) . . . . ?
N5 Pr1 N8 C13 -6.4(5) . . . . ?
N7 Pr1 N8 C13 -109.4(5) . . . . ?
N6 Pr1 N8 C13 96.9(5) . . . . ?
O3 Pr1 N8 C13 179.1(5) . . . . ?
O2 Pr1 N8 C13 155.6(5) . . . . ?
Zn1 Pr1 N8 C13 -49.6(14) . . . . ?
O4 Pr1 N8 C26 -44.4(5) . . . . ?
O6 Pr1 N8 C26 109.2(4) . . . . ?
O5 Pr1 N8 C26 -150.0(4) . . . . ?
N5 Pr1 N8 C26 -129.9(5) . . . . ?
N7 Pr1 N8 C26 127.1(5) . . . . ?
N6 Pr1 N8 C26 -26.6(4) . . . . ?
O3 Pr1 N8 C26 55.6(4) . . . . ?
O2 Pr1 N8 C26 32.2(5) . . . . ?
Zn1 Pr1 N8 C26 -173.1(9) . . . . ?
O4 Pr1 N8 C39 -161.0(4) . . . . ?
O6 Pr1 N8 C39 -7.4(6) . . . . ?
O5 Pr1 N8 C39 93.4(5) . . . . ?
N5 Pr1 N8 C39 113.5(5) . . . . ?
N7 Pr1 N8 C39 10.5(4) . . . . ?
N6 Pr1 N8 C39 -143.2(5) . . . . ?
O3 Pr1 N8 C39 -61.0(4) . . . . ?
O2 Pr1 N8 C39 -84.4(4) . . . . ?
Zn1 Pr1 N8 C39 70.3(13) . . . . ?
C6 C7 C8 C9 4.1(11) . . . . ?
C6 C7 C8 C11 -178.4(7) . . . . ?
Pr1 O2 N9 O1 172.7(7) . . . . ?
Pr1 O2 N9 O3 -6.8(7) . . . . ?
Pr1 O3 N9 O2 8.2(8) . . . . ?
Pr1 O3 N9 O1 -171.4(6) . . . . ?
Zn1 O5 C9 C4 6.0(10) . . . . ?
Pr1 O5 C9 C4 -133.2(6) . . . . ?
Zn1 O5 C9 C8 -175.7(5) . . . . ?
Pr1 O5 C9 C8 45.1(9) . . . . ?
C5 C4 C9 O5 -177.5(7) . . . . ?
C3 C4 C9 O5 5.9(11) . . . . ?
C5 C4 C9 C8 4.1(10) . . . . ?
C3 C4 C9 C8 -172.5(7) . . . . ?
C7 C8 C9 O5 175.6(6) . . . . ?
C11 C8 C9 O5 -1.7(11) . . . . ?
C7 C8 C9 C4 -6.0(10) . . . . ?
C11 C8 C9 C4 176.7(7) . . . . ?
C12 N5 C11 C8 -178.1(7) . . . . ?
Pr1 N5 C11 C8 -5.1(11) . . . . ?
C7 C8 C11 N5 165.5(7) . . . . ?
C9 C8 C11 N5 -17.1(11) . . . . ?
C11 N5 C12 C13 114.9(7) . . . . ?
Pr1 N5 C12 C13 -59.4(6) . . . . ?
C26 N8 C13 C12 99.5(7) . . . . ?
C39 N8 C13 C12 -140.2(6) . . . . ?
Pr1 N8 C13 C12 -20.8(8) . . . . ?
N5 C12 C13 N8 53.0(8) . . . . ?
C27 N1 C14 C15 -126.0(7) . . . . ?
C1 N1 C14 C15 85.7(8) . . . . ?
C16 N3 C15 C14 83.3(8) . . . . ?
Zn1 N3 C15 C14 -79.2(7) . . . . ?
N1 C14 C15 N3 57.7(8) . . . . ?
C15 N3 C16 C17 -175.8(7) . . . . ?
Zn1 N3 C16 C17 -15.5(11) . . . . ?
N3 C16 C17 C18 163.3(7) . . . . ?
N3 C16 C17 C22 -19.5(12) . . . . ?
C22 C17 C18 C19 1.6(11) . . . . ?
C16 C17 C18 C19 178.9(7) . . . . ?
C17 C18 C19 C20 -7.2(11) . . . . ?
C17 C18 C19 C23 172.4(7) . . . . ?
C18 C19 C20 C21 4.7(11) . . . . ?
C23 C19 C20 C21 -174.8(7) . . . . ?
C19 C20 C21 C22 3.3(11) . . . . ?
C19 C20 C21 C24 -170.2(7) . . . . ?
Pr1 O4 C22 C17 179.5(5) . . . . ?
Zn1 O4 C22 C17 34.6(8) . . . . ?
Pr1 O4 C22 C21 -3.3(11) . . . . ?
Zn1 O4 C22 C21 -148.2(5) . . . . ?
C18 C17 C22 O4 -176.3(6) . . . . ?
C16 C17 C22 O4 6.5(11) . . . . ?
C18 C17 C22 C21 6.3(10) . . . . ?
C16 C17 C22 C21 -170.8(7) . . . . ?
C20 C21 C22 O4 174.1(7) . . . . ?
C24 C21 C22 O4 -13.1(11) . . . . ?
C20 C21 C22 C17 -8.7(10) . . . . ?
C24 C21 C22 C17 164.2(7) . . . . ?
C25 N6 C24 C21 -169.1(7) . . . . ?
Pr1 N6 C24 C21 30.7(11) . . . . ?
C20 C21 C24 N6 168.9(8) . . . . ?
C22 C21 C24 N6 -4.2(12) . . . . ?
C24 N6 C25 C26 -137.6(7) . . . . ?
Pr1 N6 C25 C26 24.1(8) . . . . ?
C13 N8 C26 C25 -73.3(7) . . . . ?
C39 N8 C26 C25 166.6(6) . . . . ?
Pr1 N8 C26 C25 50.8(6) . . . . ?
N6 C25 C26 N8 -52.7(8) . . . . ?
C14 N1 C27 C28 85.6(8) . . . . ?
C1 N1 C27 C28 -125.8(7) . . . . ?
C29 N2 C28 C27 95.0(8) . . . . ?
Zn1 N2 C28 C27 -72.9(7) . . . . ?
N1 C27 C28 N2 56.0(9) . . . . ?
C28 N2 C29 C30 -174.8(7) . . . . ?
Zn1 N2 C29 C30 -8.3(11) . . . . ?
N2 C29 C30 C31 170.7(7) . . . . ?
N2 C29 C30 C35 -11.7(12) . . . . ?
C35 C30 C31 C32 2.1(11) . . . . ?
C29 C30 C31 C32 179.8(7) . . . . ?
C30 C31 C32 C33 -4.8(11) . . . . ?
C30 C31 C32 C36 175.1(7) . . . . ?
C31 C32 C33 C34 2.2(11) . . . . ?
C36 C32 C33 C34 -177.6(8) . . . . ?
C32 C33 C34 C35 2.9(12) . . . . ?
C32 C33 C34 C37 -174.9(7) . . . . ?
Zn1 O6 C35 C34 -159.2(5) . . . . ?
Pr1 O6 C35 C34 50.3(9) . . . . ?
Zn1 O6 C35 C30 21.5(10) . . . . ?
Pr1 O6 C35 C30 -129.0(6) . . . . ?
C33 C34 C35 O6 175.2(7) . . . . ?
C37 C34 C35 O6 -7.2(11) . . . . ?
C33 C34 C35 C30 -5.4(10) . . . . ?
C37 C34 C35 C30 172.2(7) . . . . ?
C31 C30 C35 O6 -177.6(7) . . . . ?
C29 C30 C35 O6 4.8(11) . . . . ?
C31 C30 C35 C34 3.1(10) . . . . ?
C29 C30 C35 C34 -174.5(7) . . . . ?
C38 N7 C37 C34 -169.4(7) . . . . ?
Pr1 N7 C37 C34 -10.6(11) . . . . ?
C33 C34 C37 N7 167.1(8) . . . . ?
C35 C34 C37 N7 -10.6(12) . . . . ?
C37 N7 C38 C39 111.5(8) . . . . ?
Pr1 N7 C38 C39 -50.3(7) . . . . ?
C13 N8 C39 C38 81.3(7) . . . . ?
C26 N8 C39 C38 -156.5(6) . . . . ?
Pr1 N8 C39 C38 -41.5(7) . . . . ?
N7 C38 C39 N8 63.8(8) . . . . ?
